data_2011843
loop_
_publ_author_name
'Zhou, Zheng-Rong'
'Xu, Wei'
'Xia, Yi'
'Wang, Quan-Rui'
'Ding, Zong-Biao'
'Chen, Min-Qin'
'Hua, Zhong-Yi'
'Tao, Feng-Gang'

_publ_section_title
;
 3,9-Bis(dicyanomethylene)-2,4,8,10-tetrathiaspiro[5.5]undecane
;
_journal_issue 4
_journal_name_full 'Acta Crystallographica Section C'
_journal_page_first 471
_journal_page_last 472
_journal_paper_doi 10.1107/S0108270101000543
_journal_volume 57
_journal_year 2001
_chemical_formula_moiety 'C13 H8 N4 S4'
_chemical_formula_sum 'C13 H8 N4 S4'
_chemical_formula_weight 348.47
_chemical_name_systematic 2,2'-(2,4,8,10-tetrathiaspiro[5.5]undecane-3,9-diylidene)bis(propanedinitrile)
_space_group_IT_number 15
_symmetry_cell_setting monoclinic
_symmetry_space_group_name_Hall '-C 2yc'
_symmetry_space_group_name_H-M 'C 1 2/c 1'
_cell_angle_alpha 90
_cell_angle_beta 95.53(3)
_cell_angle_gamma 90
_cell_formula_units_Z 4
_cell_length_a 12.596(8)
_cell_length_b 7.157(2)
_cell_length_c 16.498(3)
_cell_measurement_reflns_used 20
_cell_measurement_temperature 293(2)
_cell_measurement_theta_max 12.25
_cell_measurement_theta_min 6.90
_cell_volume 1480.4(11)
_computing_cell_refinement 'MSC/AFC Diffractometer Control Software'
_computing_data_collection
;MSC/AFC Diffractometer Control Software (Molecular Structure Corporation,
 1992)
;
_computing_data_reduction 'TEXSAN ((Molecular Structure Corporation, 1985)'
_computing_molecular_graphics 'ORTEP-3 for Windows (Farrugia, 1999)'
_computing_publication_material SHELXL97
_computing_structure_refinement 'SHELXL97 (Sheldrick, 1997)'
_computing_structure_solution 'SHELXS97 (Sheldrick, 1997)'
_diffrn_ambient_temperature 293(2)
_diffrn_measured_fraction_theta_full .461
_diffrn_measured_fraction_theta_max .461
_diffrn_measurement_device_type 'Rigaku AFC-7R'
_diffrn_measurement_method \w/2\q
_diffrn_radiation_monochromator graphite
_diffrn_radiation_source 'fine-focus sealed X-ray tube'
_diffrn_radiation_type MoK\a
_diffrn_radiation_wavelength .71073
_diffrn_reflns_av_R_equivalents .039
_diffrn_reflns_av_sigmaI/netI .066
_diffrn_reflns_limit_h_max 14
_diffrn_reflns_limit_h_min 0
_diffrn_reflns_limit_k_max 8
_diffrn_reflns_limit_k_min 0
_diffrn_reflns_limit_l_max 19
_diffrn_reflns_limit_l_min -19
_diffrn_reflns_number 1370
_diffrn_reflns_theta_full 24.99
_diffrn_reflns_theta_max 24.99
_diffrn_reflns_theta_min 2.48
_diffrn_standards_decay_% -1.18
_diffrn_standards_interval_count 200
_diffrn_standards_number 3
_exptl_absorpt_coefficient_mu .638
_exptl_absorpt_correction_T_max .883
_exptl_absorpt_correction_T_min .832
_exptl_absorpt_correction_type empirical
_exptl_absorpt_process_details '(North et al., 1968)'
_exptl_crystal_colour yellow
_exptl_crystal_density_diffrn 1.564
_exptl_crystal_density_method 'not measured'
_exptl_crystal_description prism
_exptl_crystal_F_000 712
_exptl_crystal_size_max .3
_exptl_crystal_size_mid .2
_exptl_crystal_size_min .2
_refine_diff_density_max .674
_refine_diff_density_min -.346
_refine_ls_extinction_method none
_refine_ls_goodness_of_fit_ref 1.036
_refine_ls_hydrogen_treatment constr
_refine_ls_matrix_type full
_refine_ls_number_parameters 96
_refine_ls_number_reflns 1307
_refine_ls_number_restraints 0
_refine_ls_restrained_S_all 1.036
_refine_ls_R_factor_all .103
_refine_ls_R_factor_gt .057
_refine_ls_shift/su_max <0.001
_refine_ls_shift/su_mean .000
_refine_ls_structure_factor_coef Fsqd
_refine_ls_weighting_details 'w = 1/[\s^2^(Fo^2^)+(0.0659P)^2^+6.8039P] where P=(Fo^2^+2Fc^2^)/3'
_refine_ls_weighting_scheme calc
_refine_ls_wR_factor_ref .177
_reflns_number_gt 872
_reflns_number_total 1307
_reflns_threshold_expression I>2\s(I)
_cod_data_source_file bj1015.cif
_cod_data_source_block I
_cod_original_sg_symbol_H-M 'C 2/c'
_cod_database_code 2011843
_cod_database_fobs_code 2011843

loop_
_symmetry_equiv_pos_as_xyz
'x, y, z'
'-x, y, -z+1/2'
'x+1/2, y+1/2, z'
'-x+1/2, y+1/2, -z+1/2'
'-x, -y, -z'
'x, -y, z-1/2'
'-x+1/2, -y+1/2, -z'
'x+1/2, -y+1/2, z-1/2'

loop_
_atom_site_label
_atom_site_fract_x
_atom_site_fract_y
_atom_site_fract_z
_atom_site_U_iso_or_equiv
_atom_site_adp_type
_atom_site_calc_flag
_atom_site_refinement_flags
_atom_site_occupancy
_atom_site_disorder_assembly
_atom_site_disorder_group
_atom_site_type_symbol
S1 .77888(11) .0962(2) .70949(8) .0531(5) Uani d . 1 . . S
S2 .93102(13) .0539(3) .58230(10) .0673(6) Uani d . 1 . . S
N1 .5300(5) .0508(9) .5951(3) .0743(16) Uani d . 1 . . N
N2 .7516(5) -.0650(8) .4057(3) .0799(17) Uani d . 1 . . N
C1 .9029(4) .2102(8) .7465(4) .0536(14) Uani d . 1 . . C
C2 1.0000 .0837(11) .7500 .0514(19) Uani d S 1 . . C
C3 .9953(5) -.0451(8) .6751(4) .0632(17) Uani d . 1 . . C
C4 .8015(5) .0586(7) .6087(3) .0504(14) Uani d . 1 . . C
C5 .7178(5) .0312(7) .5510(3) .0512(13) Uani d . 1 . . C
C6 .6118(5) .0449(9) .5729(3) .0560(15) Uani d . 1 . . C
C7 .7357(5) -.0215(8) .4689(4) .0574(15) Uani d . 1 . . C
H1A .9143 .3156 .7115 .080 Uiso calc R 1 . . H
H1B .8961 .2586 .8007 .080 Uiso calc R 1 . . H
H3A .9578 -.1585 .6873 .095 Uiso calc R 1 . . H
H3B 1.0675 -.0799 .6658 .095 Uiso calc R 1 . . H

loop_
_atom_site_aniso_label
_atom_site_aniso_U_11
_atom_site_aniso_U_22
_atom_site_aniso_U_33
_atom_site_aniso_U_12
_atom_site_aniso_U_13
_atom_site_aniso_U_23
S1 .0508(8) .0691(10) .0409(7) -.0038(7) .0118(6) -.0072(7)
S2 .0681(10) .0816(12) .0565(10) -.0064(9) .0279(8) -.0128(8)
N1 .069(4) .090(4) .063(3) -.001(3) .002(3) -.018(3)
N2 .106(5) .084(4) .052(3) -.001(3) .021(3) -.005(3)
C1 .056(3) .052(3) .053(3) -.002(3) .006(3) -.005(3)
C2 .050(4) .049(5) .056(5) .000 .014(4) .000
C3 .064(4) .052(4) .075(4) .003(3) .018(3) -.019(3)
C4 .063(3) .046(3) .044(3) -.002(3) .019(3) -.002(2)
C5 .067(4) .045(3) .042(3) .001(3) .006(3) .003(3)
C6 .068(4) .060(4) .038(3) .004(3) -.005(3) -.008(3)
C7 .080(4) .051(3) .042(3) -.004(3) .011(3) -.001(3)

loop_
_atom_type_symbol
_atom_type_description
_atom_type_scat_dispersion_real
_atom_type_scat_dispersion_imag
_atom_type_scat_source
C C .0033 .0016 'International Tables Vol C Tables 4.2.6.8 and 6.1.1.4'
H H .0000 .0000 'International Tables Vol C Tables 4.2.6.8 and 6.1.1.4'
N N .0061 .0033 'International Tables Vol C Tables 4.2.6.8 and 6.1.1.4'
S S .1246 .1234 'International Tables Vol C Tables 4.2.6.8 and 6.1.1.4'

loop_
_geom_angle_atom_site_label_1
_geom_angle_atom_site_label_2
_geom_angle_atom_site_label_3
_geom_angle_site_symmetry_1
_geom_angle_site_symmetry_3
_geom_angle
C4 S1 C1 . . 100.2(3)
C4 S2 C3 . . 98.6(3)
C2 C1 S1 . . 114.1(4)
C2 C1 H1A . . 108.7
S1 C1 H1A . . 108.7
C2 C1 H1B . . 108.7
S1 C1 H1B . . 108.7
H1A C1 H1B . . 107.6
C1 C2 C1 2_756 . 106.8(7)
C1 C2 C3 2_756 . 110.9(3)
C1 C2 C3 . . 111.0(3)
C1 C2 C3 2_756 2_756 111.0(3)
C1 C2 C3 . 2_756 110.9(3)
C3 C2 C3 . 2_756 106.3(7)
C2 C3 S2 . . 115.2(4)
C2 C3 H3A . . 108.5
S2 C3 H3A . . 108.5
C2 C3 H3B . . 108.5
S2 C3 H3B . . 108.5
H3A C3 H3B . . 107.5
C5 C4 S2 . . 120.4(4)
C5 C4 S1 . . 120.2(4)
S2 C4 S1 . . 119.4(3)
C4 C5 C6 . . 119.7(5)
C4 C5 C7 . . 120.7(5)
C6 C5 C7 . . 119.5(5)
N1 C6 C5 . . 175.4(6)
N2 C7 C5 . . 178.4(7)

loop_
_geom_bond_atom_site_label_1
_geom_bond_atom_site_label_2
_geom_bond_site_symmetry_2
_geom_bond_distance
_geom_bond_publ_flag
S1 C4 . 1.734(5) ?
S1 C1 . 1.815(6) ?
S2 C4 . 1.729(6) ?
S2 C3 . 1.807(7) ?
N1 C6 . 1.127(7) ?
N2 C7 . 1.124(7) ?
C1 C2 . 1.518(7) ?
C1 H1A . .9700 ?
C1 H1B . .9700 ?
C2 C1 2_756 1.518(7) ?
C2 C3 . 1.538(7) ?
C2 C3 2_756 1.538(7) ?
C3 H3A . .9700 ?
C3 H3B . .9700 ?
C4 C5 . 1.365(8) ?
C5 C6 . 1.419(8) ?
C5 C7 . 1.445(8) ?

loop_
_geom_hbond_atom_site_label_D
_geom_hbond_atom_site_label_H
_geom_hbond_atom_site_label_A
_geom_hbond_site_symmetry_A
_geom_hbond_distance_DH
_geom_hbond_distance_HA
_geom_hbond_distance_DA
_geom_hbond_angle_DHA
_geom_hbond_publ_flag
C3 H3B N2 5_756 .97 2.86 3.659(9) 140.3 yes
C1 H1B N2 6_556 .97 2.97 3.546(8) 118.9 yes
C1 H1B N1 4_656 .97 2.81 3.613(8) 140.9 yes
C3 H3A N1 3_545 .97 2.78 3.227(8) 108.7 yes
C3 H3B N1 3_545 .97 2.91 3.227(8) 100.3 yes
C1 H1B S1 4_656 .97 3.26 3.704(6) 109.7 yes
C1 H1A S1 4_656 .97 3.50 3.704(6) 94.4 yes

loop_
_geom_torsion_atom_site_label_1
_geom_torsion_atom_site_label_2
_geom_torsion_atom_site_label_3
_geom_torsion_atom_site_label_4
_geom_torsion_site_symmetry_1
_geom_torsion_site_symmetry_4
_geom_torsion
C4 S1 C1 C2 . . -68.1(4)
S1 C1 C2 C1 . 2_756 161.1(5)
S1 C1 C2 C3 . . 40.1(6)
S1 C1 C2 C3 . 2_756 -77.9(5)
C1 C2 C3 S2 2_756 . -85.9(5)
C1 C2 C3 S2 . . 32.6(6)
C3 C2 C3 S2 2_756 . 153.3(5)
C4 S2 C3 C2 . . -69.5(4)
C3 S2 C4 C5 . . -146.6(5)
C3 S2 C4 S1 . . 32.8(4)
C1 S1 C4 C5 . . -158.7(5)
C1 S1 C4 S2 . . 21.9(4)
S2 C4 C5 C6 . . -176.8(4)
S1 C4 C5 C6 . . 3.8(7)
S2 C4 C5 C7 . . 6.6(8)
S1 C4 C5 C7 . . -172.8(4)
C4 C5 C6 N1 . . -35(9)
C7 C5 C6 N1 . . 141(8)
C4 C5 C7 N2 . . 4E1(3)
C6 C5 C7 N2 . . -14E1(3)
